data_7063900
loop_
_publ_author_name
'Bharti, Shachendra Kumar'
'Odera, Keiko'
'Tripathi, Kamini'
'Ward, Benzamin D.'
'Bhattacharya, S.'
'Takahashi, Ryoya'
'Mishra, Lallan'

_publ_section_title
;
 Structural and chemical investigation of a tridentate fluorescein
 hydrazone (LH3), a selective Cu2+ and Hg2+ chelator: detection of
 CN&#x2212; and HSO4&#x2212; by its Cu2+ complexes and effect on HeLa cell
 division
;
_journal_issue 33
_journal_name_full 'New Journal of Chemistry'
_journal_page_first 14219
_journal_page_last 14230
_journal_paper_doi 10.1039/D5NJ01491C
_journal_volume 49
_journal_year 2025
_chemical_formula_moiety 'C33 H22 Cu N5 O8, Cl O4, 2(H2 O)'
_chemical_formula_sum 'C33 H26 Cl Cu N5 O14'
_chemical_formula_weight 815.58
_space_group_crystal_system monoclinic
_space_group_IT_number 14
_space_group_name_Hall '-P 2yn'
_space_group_name_H-M_alt 'P 1 21/n 1'
_atom_sites_solution_hydrogens difmap
_atom_sites_solution_primary dual
_audit_creation_date 2024-12-14
_audit_creation_method
;
Olex2 1.5
(compiled 2024.02.16 svn.r378c4104 for OlexSys, GUI svn.r6928)
;
_audit_update_record
;
2025-07-07 deposited with the CCDC.	2025-07-09 downloaded from the CCDC.
;
_cell_angle_alpha 90
_cell_angle_beta 91.465(2)
_cell_angle_gamma 90
_cell_formula_units_Z 4
_cell_length_a 7.8093(2)
_cell_length_b 18.7650(4)
_cell_length_c 23.2256(6)
_cell_measurement_reflns_used 11433
_cell_measurement_temperature 293
_cell_measurement_theta_max 71.7410
_cell_measurement_theta_min 3.0080
_cell_volume 3402.40(14)
_computing_cell_refinement 'CrysAlisPro 1.171.42.90a (Rigaku OD, 2023)'
_computing_data_collection 'CrysAlisPro 1.171.42.90a (Rigaku OD, 2023)'
_computing_data_reduction 'CrysAlisPro 1.171.42.90a (Rigaku OD, 2023)'
_computing_molecular_graphics 'Olex2 1.5 (Dolomanov et al., 2009)'
_computing_publication_material 'Olex2 1.5 (Dolomanov et al., 2009)'
_computing_structure_refinement 'SHELXL 2019/2 (Sheldrick, 2015)'
_computing_structure_solution 'SHELXT 2018/2 (Sheldrick, 2018)'
_diffrn_ambient_temperature 293
_diffrn_detector 'Hybrid Pixel Array Detector'
_diffrn_detector_area_resol_mean 10.0000
_diffrn_detector_type HyPix3000
_diffrn_measured_fraction_theta_full 0.922
_diffrn_measured_fraction_theta_max 0.911
_diffrn_measurement_details
;
List of Runs (angles in degrees, time in seconds):

  # Type    Start    End  Width  t~exp~   \w     \q     \k     \f   Frames
#--------------------------------------------------------------------------
  1  \w    -85.00  -9.00   0.50    1.61    --  -40.83 121.00  37.00  152
  2  \w   -108.00 -59.00   0.50    1.61    --  -40.83-145.00  60.00   98
  3  \w   -118.00   5.00   0.50    1.61    --  -40.83  -9.00  58.00  246
  4  \w    -87.00 -12.00   0.50    1.61    --  -40.83 126.00 -55.00  150
  5  \w    -25.00  36.00   0.50    1.61    --  -40.83   9.00-127.00  122
  6  \w    -18.00 118.00   0.50    1.61    --   40.83   9.00-127.00  272
  7  \w     31.00  87.00   0.50    1.61    --   40.83-121.00 -44.00  112
  8  \w    -36.00  25.00   0.50    1.61    --   40.83  -9.00  58.00  122
  9  \w     34.00  91.00   0.50    1.61    --   40.83-126.00-131.00  114
 10  \w   -106.00 -26.00   0.50    2.00    --  -82.50 153.00-162.00  160
 11  \w   -159.00 -37.00   0.50    2.00    --  -82.50  -9.00  58.00  244
 12  \w   -148.00 -72.00   0.50    2.00    --  -82.50-126.00-131.00  152
 13  \w     81.00 170.00   0.50    2.00    --  104.00 145.00 112.00  178
 14  \w     45.00 178.00   0.50    2.00    --  104.00   9.00-127.00  266
 15  \w     97.00 168.00   0.50    2.00    --  104.00 121.00  37.00  142
 16  \w     39.00 113.00   0.50    2.00    --  104.00-126.00-131.00  148
 17  \w     40.00 110.00   0.50    2.00    --  104.00-121.00 -44.00  140
 18  \w   -107.00 -24.00   0.50    1.61    --  -40.83 -43.00-150.00  166
 19  \w    -48.00  26.00   0.50    1.61    --  -40.83  43.00 -90.00  148
 20  \w    -27.00  37.00   0.50    1.61    --   40.83 -32.00-180.00  128
 21  \w   -151.00 -59.00   0.50    2.00    --  -82.50-145.00  60.00  184
 22  \w    -47.00 -15.00   0.50    2.00    --  -82.50  42.00   0.00   64
 23  \w     35.00 105.00   0.50    2.00    --  104.00 -77.00   0.00  140
 24  \w     36.00  68.00   0.50    2.00    --  104.00 -59.00 -60.00   64
 25  \w     36.00  68.00   0.50    2.00    --  104.00 -59.00-180.00   64
 26  \w    102.00 170.00   0.50    2.00    --  104.00 111.00  60.00  136
 27  \w     89.00 174.00   0.50    2.00    --  104.00  25.00 -30.00  170
 28  \w     62.00 146.00   0.50    2.00    --  104.00 178.00  60.00  168
 29  \w     38.00  67.00   0.50    2.00    --  104.00 -68.00-180.00   58
 30  \w     37.00  64.00   0.50    2.00    --  104.00 -59.00 150.00   54
 31  \w     96.00 142.00   0.50    2.00    --  104.00  77.00-150.00   92
 32  \w    148.00 173.00   0.50    2.00    --  104.00  77.00-150.00   50
 33  \w     36.00  80.00   0.50    2.00    --  104.00 -68.00 -60.00   88
 34  \w     74.00 106.00   0.50    2.00    --  104.00 -93.00   0.00   64
 35  \w     38.00  71.00   0.50    2.00    --  104.00 -68.00 -90.00   66
 36  \w     42.00  67.00   0.50    2.00    --  104.00 -59.00  90.00   50
;
_diffrn_measurement_device 'four-circle diffractometer'
_diffrn_measurement_device_type 'XtaLAB Synergy, Dualflex, HyPix3000'
_diffrn_measurement_method '\w scans'
_diffrn_orient_matrix_type 'CrysAlisPro convention (1999,Acta A55,543-557)'
_diffrn_orient_matrix_UB_11 -0.0189714000
_diffrn_orient_matrix_UB_12 -0.0815495000
_diffrn_orient_matrix_UB_13 0.0040751000
_diffrn_orient_matrix_UB_21 0.0158800000
_diffrn_orient_matrix_UB_22 0.0046285000
_diffrn_orient_matrix_UB_23 0.0661518000
_diffrn_orient_matrix_UB_31 -0.1957500000
_diffrn_orient_matrix_UB_32 0.0083436000
_diffrn_orient_matrix_UB_33 0.0032460000
_diffrn_radiation_monochromator mirror
_diffrn_radiation_probe x-ray
_diffrn_radiation_type 'Cu K\a'
_diffrn_radiation_wavelength 1.54184
_diffrn_reflns_av_R_equivalents 0.0588
_diffrn_reflns_av_unetI/netI 0.0552
_diffrn_reflns_Laue_measured_fraction_full 0.922
_diffrn_reflns_Laue_measured_fraction_max 0.911
_diffrn_reflns_limit_h_max 5
_diffrn_reflns_limit_h_min -9
_diffrn_reflns_limit_k_max 23
_diffrn_reflns_limit_k_min -23
_diffrn_reflns_limit_l_max 27
_diffrn_reflns_limit_l_min -28
_diffrn_reflns_number 26759
_diffrn_reflns_point_group_measured_fraction_full 0.922
_diffrn_reflns_point_group_measured_fraction_max 0.911
_diffrn_reflns_theta_full 67.684
_diffrn_reflns_theta_max 72.115
_diffrn_reflns_theta_min 3.028
_diffrn_source 'micro-focus sealed X-ray tube'
_diffrn_source_type 'PhotonJet (Cu) X-ray Source'
_exptl_absorpt_coefficient_mu 2.329
_exptl_absorpt_correction_T_max 1.00000
_exptl_absorpt_correction_T_min 0.74203
_exptl_absorpt_correction_type multi-scan
_exptl_absorpt_process_details
;
CrysAlisPro 1.171.42.90a (Rigaku Oxford Diffraction, 2023)
Empirical absorption correction using spherical harmonics,
implemented in SCALE3 ABSPACK scaling algorithm.
;
_exptl_crystal_colour 'metallic brownish brown'
_exptl_crystal_colour_lustre metallic
_exptl_crystal_colour_modifier brownish
_exptl_crystal_colour_primary brown
_exptl_crystal_density_diffrn 1.592
_exptl_crystal_description needle
_exptl_crystal_F_000 1668
_exptl_crystal_size_max 0.03
_exptl_crystal_size_mid 0.026
_exptl_crystal_size_min 0.024
_refine_diff_density_max 0.663
_refine_diff_density_min -0.455
_refine_diff_density_rms 0.075
_refine_ls_extinction_method none
_refine_ls_goodness_of_fit_ref 1.045
_refine_ls_hydrogen_treatment mixed
_refine_ls_matrix_type full
_refine_ls_number_parameters 556
_refine_ls_number_reflns 6103
_refine_ls_number_restraints 1
_refine_ls_restrained_S_all 1.045
_refine_ls_R_factor_all 0.1037
_refine_ls_R_factor_gt 0.0667
_refine_ls_shift/su_max 0.000
_refine_ls_shift/su_mean 0.000
_refine_ls_structure_factor_coef Fsqd
_refine_ls_weighting_details 'w=1/[\s^2^(Fo^2^)+(0.1190P)^2^+0.9387P] where P=(Fo^2^+2Fc^2^)/3'
_refine_ls_weighting_scheme calc
_refine_ls_wR_factor_gt 0.1775
_refine_ls_wR_factor_ref 0.2058
_reflns_Friedel_coverage 0.000
_reflns_number_gt 3889
_reflns_number_total 6103
_reflns_threshold_expression 'I > 2\s(I)'
_cod_data_source_file d5nj01491c2.cif
_cod_data_source_block lh2-c-3_autored
_cod_depositor_comments 'Adding full bibliography for 7063897--7063900.cif.'
_cod_database_code 7063900
_shelx_shelxl_version_number 2019/2
_chemical_oxdiff_formula 'C N H O Cu Cl'
_shelx_space_group_comment
;
The symmetry employed for this shelxl refinement is uniquely defined
by the following loop, which should always be used as a source of
symmetry information in preference to the above space-group names.
They are only intended as comments.
;
_olex2_refinement_description
;
1. Restrained distances
 Cu1-H3A \\sim Cu1-H3B
 with sigma of 0.02
2.a Free rotating group:
 O3(H3A,H3B), O14(H14A,H14B), O13(H13A,H13B)
;
_olex2_submission_special_instructions 'No special instructions were received'
_oxdiff_exptl_absorpt_empirical_details
;
Empirical correction (ABSPACK) includes:
- Absorption correction using spherical harmonics
- Frame scaling
;
_oxdiff_exptl_absorpt_empirical_full_max 1.595
_oxdiff_exptl_absorpt_empirical_full_min 0.568

loop_
_space_group_symop_operation_xyz
'x, y, z'
'-x+1/2, y+1/2, -z+1/2'
'-x, -y, -z'
'x-1/2, -y-1/2, z-1/2'

loop_
_atom_site_label
_atom_site_type_symbol
_atom_site_fract_x
_atom_site_fract_y
_atom_site_fract_z
_atom_site_U_iso_or_equiv
_atom_site_adp_type
_atom_site_occupancy
_atom_site_site_symmetry_order
_atom_site_calc_flag
_atom_site_refinement_flags_posn
_atom_site_refinement_flags_adp
_atom_site_refinement_flags_occupancy
_atom_site_disorder_assembly
_atom_site_disorder_group
Cu1 Cu 0.36477(9) 0.87051(3) 0.56713(3) 0.0542(3) Uani 1 1 d D . . . .
Cl1 Cl 0.73449(16) 0.94975(7) 0.63582(6) 0.0628(4) Uani 1 1 d . . . . .
O2 O 0.2510(4) 0.92875(15) 0.62606(14) 0.0546(8) Uani 1 1 d . . . . .
O5 O 0.3517(4) 0.65749(16) 0.79178(16) 0.0595(9) Uani 1 1 d . . . . .
O4 O 0.9111(5) 0.7247(2) 0.85539(18) 0.0669(11) Uani 1 1 d . . . . .
H4 H 0.903(9) 0.688(4) 0.873(3) 0.100 Uiso 1 1 d . U . . .
O1 O 0.4654(5) 0.80835(17) 0.51486(14) 0.0681(10) Uani 1 1 d . . . . .
N2 N 0.3193(5) 0.82976(18) 0.67907(16) 0.0447(8) Uani 1 1 d . . . . .
N1 N 0.3842(5) 0.80186(18) 0.62987(16) 0.0448(8) Uani 1 1 d . . . . .
O3 O 0.2990(6) 0.93425(19) 0.50519(15) 0.0750(11) Uani 1 1 d G . . . .
H3A H 0.270613 0.977349 0.510958 0.113 Uiso 1 1 d DG U . . .
H3B H 0.352426 0.935221 0.473771 0.113 Uiso 1 1 d DG U . . .
O6 O -0.1868(5) 0.5700(2) 0.72479(19) 0.0753(12) Uani 1 1 d . . . . .
H6 H -0.165(10) 0.536(4) 0.749(3) 0.113 Uiso 1 1 d . U . . .
N3 N 0.7064(5) 0.5324(2) 0.54189(18) 0.0544(10) Uani 1 1 d . . . . .
N4 N 0.7603(5) 0.5058(2) 0.49608(18) 0.0572(10) Uani 1 1 d . . . . .
O11 O 0.6201(5) 0.9751(2) 0.67911(19) 0.0838(12) Uani 1 1 d . . . . .
O9 O 0.6330(6) 0.9366(2) 0.58494(18) 0.0890(13) Uani 1 1 d . . . . .
O12 O 0.8577(5) 1.0040(2) 0.6242(2) 0.0928(13) Uani 1 1 d . . . . .
O14 O 0.4987(6) 0.9009(3) 0.4113(2) 0.0969(14) Uani 1 1 d G . . . .
H14A H 0.467928 0.932319 0.386758 0.145 Uiso 1 1 d G U . . .
H14B H 0.607427 0.903267 0.412440 0.145 Uiso 1 1 d G U . . .
C9 C 0.1703(5) 0.7343(2) 0.73142(19) 0.0427(10) Uani 1 1 d . . . . .
C20 C 0.4596(5) 0.7748(2) 0.76635(19) 0.0441(10) Uani 1 1 d . . . . .
C7 C 0.2124(5) 0.8613(2) 0.7664(2) 0.0437(10) Uani 1 1 d . . . . .
C1 C 0.2503(6) 0.8964(2) 0.6723(2) 0.0461(10) Uani 1 1 d . . . . .
C8 C 0.2929(5) 0.7971(2) 0.73717(18) 0.0421(10) Uani 1 1 d . . . . .
C2 C 0.1838(5) 0.9168(2) 0.7280(2) 0.0447(10) Uani 1 1 d . . . . .
C14 C 0.2039(5) 0.6706(2) 0.7596(2) 0.0467(11) Uani 1 1 d . . . . .
C15 C 0.4784(6) 0.7091(2) 0.7925(2) 0.0471(10) Uani 1 1 d . . . . .
C21 C 0.4496(6) 0.7378(2) 0.6283(2) 0.0489(11) Uani 1 1 d . . . . .
H21 H 0.455(6) 0.714(3) 0.661(2) 0.059 Uiso 1 1 d . U . . .
C22 C 0.5203(6) 0.7078(2) 0.5776(2) 0.0475(10) Uani 1 1 d . . . . .
N5 N 0.9795(7) 0.2204(3) 0.5008(3) 0.0832(15) Uani 1 1 d . . . . .
C27 C 0.5836(6) 0.6376(2) 0.5815(2) 0.0488(11) Uani 1 1 d . . . . .
H27 H 0.571(6) 0.616(3) 0.619(2) 0.059 Uiso 1 1 d . U . . .
O8 O 0.9816(7) 0.1891(2) 0.4553(3) 0.1092(17) Uani 1 1 d . . . . .
C26 C 0.6527(6) 0.6043(2) 0.5347(2) 0.0499(11) Uani 1 1 d . . . . .
C17 C 0.7610(6) 0.7380(3) 0.8266(2) 0.0514(11) Uani 1 1 d . . . . .
C10 C 0.0163(6) 0.7399(3) 0.7001(2) 0.0522(12) Uani 1 1 d . . . . .
H10 H -0.005(6) 0.784(3) 0.680(2) 0.063 Uiso 1 1 d . U . . .
O10 O 0.8144(7) 0.8869(2) 0.6554(2) 0.1103(17) Uani 1 1 d . . . . .
C19 C 0.5959(6) 0.8222(2) 0.7710(2) 0.0533(12) Uani 1 1 d . . . . .
H19 H 0.580(7) 0.863(3) 0.753(2) 0.064 Uiso 1 1 d . U . . .
C18 C 0.7436(7) 0.8046(3) 0.8004(2) 0.0578(13) Uani 1 1 d . . . . .
H18 H 0.828(7) 0.830(3) 0.798(2) 0.069 Uiso 1 1 d . U . . .
C23 C 0.5286(6) 0.7447(2) 0.5247(2) 0.0531(11) Uani 1 1 d . . . . .
C16 C 0.6283(6) 0.6898(2) 0.8226(2) 0.0529(12) Uani 1 1 d . . . . .
H16 H 0.635(7) 0.647(3) 0.839(2) 0.063 Uiso 1 1 d . U . . .
C6 C 0.1687(6) 0.8687(3) 0.8230(2) 0.0511(11) Uani 1 1 d . . . . .
H6A H 0.187(7) 0.834(3) 0.844(2) 0.061 Uiso 1 1 d . U . . .
C12 C -0.0645(6) 0.6228(2) 0.7266(2) 0.0557(12) Uani 1 1 d . . . . .
C13 C 0.0868(6) 0.6148(2) 0.7578(2) 0.0555(13) Uani 1 1 d . . . . .
H13 H 0.114(6) 0.572(3) 0.780(2) 0.067 Uiso 1 1 d . U . . .
C5 C 0.0935(7) 0.9321(3) 0.8399(2) 0.0597(13) Uani 1 1 d . . . . .
H5 H 0.052(7) 0.936(3) 0.880(2) 0.072 Uiso 1 1 d . U . . .
O13 O 0.1584(8) 1.0524(3) 0.5504(3) 0.1207(19) Uani 1 1 d G . . . .
H13A H 0.060608 1.054829 0.533603 0.181 Uiso 1 1 d G U . . .
H13B H 0.224649 1.074928 0.528320 0.181 Uiso 1 1 d G U . . .
C4 C 0.0597(7) 0.9860(3) 0.8008(2) 0.0614(13) Uani 1 1 d . . . . .
H4A H -0.014(7) 1.031(3) 0.814(2) 0.074 Uiso 1 1 d . U . . .
C11 C -0.0978(7) 0.6845(3) 0.6971(2) 0.0594(13) Uani 1 1 d . . . . .
H11 H -0.198(7) 0.695(3) 0.679(2) 0.071 Uiso 1 1 d . U . . .
C3 C 0.1039(6) 0.9798(2) 0.7443(2) 0.0562(13) Uani 1 1 d . . . . .
H3 H 0.078(6) 1.016(3) 0.717(2) 0.067 Uiso 1 1 d . U . . .
C28 C 0.8168(6) 0.4336(2) 0.5016(2) 0.0566(12) Uani 1 1 d . . . . .
C25 C 0.6691(7) 0.6421(3) 0.4834(2) 0.0609(13) Uani 1 1 d . . . . .
H25 H 0.711(7) 0.617(3) 0.451(3) 0.073 Uiso 1 1 d . U . . .
O7 O 1.0189(9) 0.1938(2) 0.5464(3) 0.132(2) Uani 1 1 d . . . . .
C29 C 0.8585(7) 0.4016(3) 0.4506(3) 0.0621(13) Uani 1 1 d . . . . .
H29 H 0.855(7) 0.428(3) 0.415(2) 0.074 Uiso 1 1 d . U . . .
C24 C 0.6050(8) 0.7097(3) 0.4783(2) 0.0660(15) Uani 1 1 d . . . . .
H24 H 0.611(8) 0.734(3) 0.449(3) 0.079 Uiso 1 1 d . U . . .
C31 C 0.9226(7) 0.2962(3) 0.5004(3) 0.0675(15) Uani 1 1 d . . . . .
C30 C 0.9121(8) 0.3309(3) 0.4500(3) 0.0650(14) Uani 1 1 d . . . . .
H30 H 0.932(7) 0.312(3) 0.415(3) 0.078 Uiso 1 1 d . U . . .
C33 C 0.8317(8) 0.3966(3) 0.5531(3) 0.0740(16) Uani 1 1 d . . . . .
H33 H 0.807(8) 0.421(3) 0.585(3) 0.089 Uiso 1 1 d . U . . .
C32 C 0.8857(9) 0.3272(3) 0.5532(3) 0.0809(18) Uani 1 1 d . . . . .
H32 H 0.928(9) 0.303(4) 0.585(3) 0.097 Uiso 1 1 d . U . . .

loop_
_atom_site_aniso_label
_atom_site_aniso_U_11
_atom_site_aniso_U_22
_atom_site_aniso_U_33
_atom_site_aniso_U_23
_atom_site_aniso_U_13
_atom_site_aniso_U_12
Cu1 0.0765(5) 0.0380(4) 0.0482(4) 0.0069(3) 0.0049(4) 0.0111(3)
Cl1 0.0680(7) 0.0522(6) 0.0683(8) 0.0080(6) 0.0032(7) 0.0022(6)
O2 0.072(2) 0.0349(15) 0.0566(19) 0.0115(15) -0.0001(17) 0.0093(14)
O5 0.0565(18) 0.0384(15) 0.083(2) 0.0127(17) -0.0139(18) -0.0056(13)
O4 0.057(2) 0.061(2) 0.082(3) 0.005(2) -0.011(2) 0.0016(17)
O1 0.112(3) 0.0451(18) 0.0471(18) 0.0120(16) 0.007(2) 0.0231(18)
N2 0.056(2) 0.0359(18) 0.042(2) 0.0045(16) 0.0093(18) 0.0035(15)
N1 0.056(2) 0.0330(17) 0.046(2) 0.0032(16) 0.0053(18) 0.0046(15)
O3 0.117(3) 0.053(2) 0.055(2) 0.0171(18) 0.009(2) 0.020(2)
O6 0.071(2) 0.058(2) 0.096(3) 0.004(2) -0.012(2) -0.0205(18)
N3 0.064(2) 0.0403(19) 0.059(2) -0.0024(19) 0.003(2) 0.0059(17)
N4 0.069(2) 0.045(2) 0.058(2) -0.008(2) 0.005(2) 0.0061(19)
O11 0.088(3) 0.077(3) 0.087(3) -0.009(2) 0.013(2) 0.009(2)
O9 0.098(3) 0.102(3) 0.067(2) 0.002(2) 0.001(2) -0.027(3)
O12 0.080(3) 0.092(3) 0.106(3) 0.016(3) 0.006(2) -0.022(2)
O14 0.104(3) 0.101(4) 0.085(3) -0.021(3) 0.005(3) 0.016(3)
C9 0.048(2) 0.0341(19) 0.046(2) -0.0022(19) 0.004(2) 0.0006(17)
C20 0.049(2) 0.036(2) 0.048(2) -0.001(2) 0.003(2) 0.0013(17)
C7 0.043(2) 0.035(2) 0.054(3) -0.0058(19) 0.005(2) 0.0014(17)
C1 0.051(2) 0.0293(18) 0.058(3) 0.002(2) 0.000(2) 0.0026(17)
C8 0.050(2) 0.036(2) 0.041(2) 0.0014(19) 0.006(2) -0.0003(18)
C2 0.049(2) 0.0316(19) 0.053(3) -0.004(2) 0.004(2) -0.0005(17)
C14 0.048(2) 0.035(2) 0.057(3) -0.004(2) 0.002(2) 0.0028(17)
C15 0.055(2) 0.036(2) 0.049(2) -0.001(2) 0.000(2) -0.0047(19)
C21 0.061(3) 0.038(2) 0.048(3) 0.008(2) -0.002(2) 0.005(2)
C22 0.060(3) 0.036(2) 0.047(2) -0.001(2) 0.002(2) 0.0004(19)
N5 0.099(4) 0.045(3) 0.107(4) -0.003(3) 0.029(4) 0.010(2)
C27 0.059(3) 0.037(2) 0.050(3) 0.006(2) 0.005(2) 0.0045(19)
O8 0.148(4) 0.056(2) 0.125(4) -0.025(3) 0.032(4) 0.019(3)
C26 0.055(3) 0.040(2) 0.055(3) -0.003(2) -0.001(2) 0.0067(19)
C17 0.051(3) 0.052(3) 0.051(3) -0.005(2) 0.003(2) 0.005(2)
C10 0.059(3) 0.042(2) 0.055(3) 0.003(2) -0.002(2) 0.003(2)
O10 0.126(4) 0.070(3) 0.134(4) 0.028(3) 0.009(3) 0.039(3)
C19 0.058(3) 0.037(2) 0.066(3) 0.004(2) 0.003(3) -0.002(2)
C18 0.052(3) 0.051(3) 0.070(3) 0.001(3) -0.001(3) -0.007(2)
C23 0.065(3) 0.046(2) 0.048(3) 0.001(2) 0.001(2) 0.007(2)
C16 0.060(3) 0.040(2) 0.058(3) 0.005(2) -0.003(2) 0.004(2)
C6 0.055(3) 0.051(3) 0.048(3) -0.001(2) 0.006(2) 0.000(2)
C12 0.056(3) 0.048(2) 0.064(3) -0.006(2) 0.005(2) -0.008(2)
C13 0.058(3) 0.034(2) 0.075(3) 0.001(2) 0.003(3) -0.0047(19)
C5 0.072(3) 0.057(3) 0.050(3) -0.014(3) 0.007(3) 0.009(2)
O13 0.124(4) 0.075(3) 0.164(5) 0.005(4) 0.013(4) 0.038(3)
C4 0.068(3) 0.046(3) 0.071(4) -0.017(3) 0.004(3) 0.013(2)
C11 0.053(3) 0.060(3) 0.066(3) -0.004(3) -0.006(3) -0.003(2)
C3 0.066(3) 0.034(2) 0.068(3) -0.004(2) -0.005(3) 0.007(2)
C28 0.061(3) 0.041(2) 0.068(3) -0.003(2) 0.008(3) 0.002(2)
C25 0.081(3) 0.052(3) 0.050(3) -0.004(2) 0.005(3) 0.017(3)
O7 0.208(6) 0.063(3) 0.128(4) 0.021(3) 0.042(5) 0.056(4)
C29 0.075(3) 0.048(3) 0.063(3) -0.002(3) 0.005(3) 0.007(2)
C24 0.098(4) 0.054(3) 0.046(3) 0.003(2) 0.008(3) 0.021(3)
C31 0.069(3) 0.043(3) 0.090(4) -0.012(3) 0.017(3) 0.004(2)
C30 0.078(3) 0.053(3) 0.065(3) -0.011(3) 0.014(3) 0.005(3)
C33 0.100(4) 0.051(3) 0.073(4) -0.001(3) 0.034(4) 0.015(3)
C32 0.106(5) 0.053(3) 0.085(4) 0.012(3) 0.026(4) 0.016(3)

loop_
_atom_type_symbol
_atom_type_description
_atom_type_scat_dispersion_real
_atom_type_scat_dispersion_imag
_atom_type_scat_source
C C 0.0181 0.0091 'International Tables Vol C Tables 4.2.6.8 and 6.1.1.4'
H H 0.0000 0.0000 'International Tables Vol C Tables 4.2.6.8 and 6.1.1.4'
Cl Cl 0.3639 0.7018 'International Tables Vol C Tables 4.2.6.8 and 6.1.1.4'
Cu Cu -1.9646 0.5888 'International Tables Vol C Tables 4.2.6.8 and 6.1.1.4'
N N 0.0311 0.0180 'International Tables Vol C Tables 4.2.6.8 and 6.1.1.4'
O O 0.0492 0.0322 'International Tables Vol C Tables 4.2.6.8 and 6.1.1.4'

loop_
_geom_angle_atom_site_label_1
_geom_angle_atom_site_label_2
_geom_angle_atom_site_label_3
_geom_angle
_geom_angle_site_symmetry_1
_geom_angle_site_symmetry_3
_geom_angle_publ_flag
O1 Cu1 O2 174.94(15) . . ?
O1 Cu1 N1 92.70(15) . . ?
O1 Cu1 O3 90.63(15) . . ?
N1 Cu1 O2 82.85(14) . . ?
O3 Cu1 O2 93.30(15) . . ?
O3 Cu1 N1 168.92(19) . . ?
O9 Cl1 O11 107.0(3) . . ?
O9 Cl1 O12 109.1(3) . . ?
O12 Cl1 O11 109.2(3) . . ?
O10 Cl1 O11 109.2(3) . . ?
O10 Cl1 O9 110.9(3) . . ?
O10 Cl1 O12 111.3(3) . . ?
C1 O2 Cu1 110.1(3) . . ?
C14 O5 C15 118.0(3) . . ?
C17 O4 H4 109(5) . . ?
C23 O1 Cu1 128.2(3) . . ?
N1 N2 C1 114.1(4) . . ?
N1 N2 C8 131.2(3) . . ?
C1 N2 C8 114.4(4) . . ?
N2 N1 Cu1 110.4(2) . . ?
C21 N1 Cu1 127.7(3) . . ?
C21 N1 N2 121.9(4) . . ?
Cu1 O3 H3A 122.5 . . ?
Cu1 O3 H3B 121.7 . . ?
H3A O3 H3B 104.5 . . ?
C12 O6 H6 112(5) . . ?
N4 N3 C26 112.4(4) . . ?
N3 N4 C28 114.1(4) . . ?
H14A O14 H14B 104.5 . . ?
C14 C9 C8 121.1(4) . . ?
C14 C9 C10 117.5(4) . . ?
C10 C9 C8 121.4(4) . . ?
C15 C20 C8 121.7(4) . . ?
C15 C20 C19 117.7(4) . . ?
C19 C20 C8 120.5(4) . . ?
C2 C7 C8 111.6(4) . . ?
C6 C7 C8 128.4(4) . . ?
C6 C7 C2 120.1(4) . . ?
O2 C1 N2 122.5(4) . . ?
O2 C1 C2 130.8(4) . . ?
N2 C1 C2 106.7(4) . . ?
N2 C8 C9 109.7(3) . . ?
N2 C8 C20 112.3(4) . . ?
N2 C8 C7 98.4(3) . . ?
C9 C8 C7 112.6(3) . . ?
C20 C8 C9 110.9(3) . . ?
C20 C8 C7 112.3(3) . . ?
C7 C2 C1 108.6(4) . . ?
C7 C2 C3 121.8(5) . . ?
C3 C2 C1 129.5(4) . . ?
O5 C14 C9 123.7(4) . . ?
O5 C14 C13 115.1(4) . . ?
C9 C14 C13 121.3(4) . . ?
O5 C15 C16 114.5(4) . . ?
C20 C15 O5 123.5(4) . . ?
C20 C15 C16 122.0(4) . . ?
N1 C21 H21 117(3) . . ?
N1 C21 C22 122.9(4) . . ?
C22 C21 H21 120(3) . . ?
C27 C22 C21 117.2(4) . . ?
C27 C22 C23 119.4(4) . . ?
C23 C22 C21 123.5(4) . . ?
O8 N5 C31 117.9(6) . . ?
O7 N5 O8 124.0(5) . . ?
O7 N5 C31 118.1(6) . . ?
C22 C27 H27 114(3) . . ?
C26 C27 C22 121.2(5) . . ?
C26 C27 H27 125(3) . . ?
C27 C26 N3 117.3(4) . . ?
C27 C26 C25 119.3(4) . . ?
C25 C26 N3 123.4(5) . . ?
O4 C17 C18 116.9(4) . . ?
O4 C17 C16 123.5(4) . . ?
C16 C17 C18 119.6(4) . . ?
C9 C10 H10 117(3) . . ?
C11 C10 C9 121.5(4) . . ?
C11 C10 H10 122(3) . . ?
C20 C19 H19 115(3) . . ?
C18 C19 C20 121.4(4) . . ?
C18 C19 H19 123(4) . . ?
C17 C18 H18 119(4) . . ?
C19 C18 C17 120.4(5) . . ?
C19 C18 H18 120(4) . . ?
O1 C23 C22 124.9(5) . . ?
O1 C23 C24 117.2(4) . . ?
C24 C23 C22 117.8(4) . . ?
C15 C16 H16 120(3) . . ?
C17 C16 C15 118.9(4) . . ?
C17 C16 H16 122(3) . . ?
C7 C6 H6A 116(4) . . ?
C7 C6 C5 118.4(5) . . ?
C5 C6 H6A 126(4) . . ?
O6 C12 C13 121.4(4) . . ?
C11 C12 O6 118.1(4) . . ?
C11 C12 C13 120.4(4) . . ?
C14 C13 H13 118(3) . . ?
C12 C13 C14 119.2(4) . . ?
C12 C13 H13 123(3) . . ?
C6 C5 H5 118(3) . . ?
C4 C5 C6 121.1(5) . . ?
C4 C5 H5 120(3) . . ?
H13A O13 H13B 104.5 . . ?
C5 C4 H4A 119(3) . . ?
C3 C4 C5 121.3(5) . . ?
C3 C4 H4A 119(3) . . ?
C10 C11 H11 114(4) . . ?
C12 C11 C10 120.1(5) . . ?
C12 C11 H11 125(4) . . ?
C2 C3 H3 121(3) . . ?
C4 C3 C2 117.2(5) . . ?
C4 C3 H3 122(3) . . ?
C29 C28 N4 114.6(5) . . ?
C29 C28 C33 120.6(5) . . ?
C33 C28 N4 124.8(5) . . ?
C26 C25 H25 118(3) . . ?
C24 C25 C26 120.3(5) . . ?
C24 C25 H25 121(3) . . ?
C28 C29 H29 121(3) . . ?
C28 C29 C30 120.3(5) . . ?
C30 C29 H29 119(3) . . ?
C23 C24 H24 114(4) . . ?
C25 C24 C23 121.8(5) . . ?
C25 C24 H24 124(5) . . ?
C30 C31 N5 118.7(6) . . ?
C30 C31 C32 123.8(5) . . ?
C32 C31 N5 117.4(6) . . ?
C29 C30 H30 116(4) . . ?
C31 C30 C29 117.7(5) . . ?
C31 C30 H30 126(4) . . ?
C28 C33 H33 117(4) . . ?
C32 C33 C28 119.7(6) . . ?
C32 C33 H33 123(4) . . ?
C31 C32 H32 115(4) . . ?
C33 C32 C31 117.8(6) . . ?
C33 C32 H32 125(4) . . ?

loop_
_geom_bond_atom_site_label_1
_geom_bond_atom_site_label_2
_geom_bond_distance
_geom_bond_site_symmetry_2
_geom_bond_publ_flag
Cu1 O2 1.980(3) . ?
Cu1 O1 1.871(4) . ?
Cu1 N1 1.948(3) . ?
Cu1 O3 1.930(3) . ?
Cl1 O11 1.442(5) . ?
Cl1 O9 1.428(4) . ?
Cl1 O12 1.432(4) . ?
Cl1 O10 1.405(4) . ?
O2 C1 1.234(5) . ?
O5 C14 1.381(5) . ?
O5 C15 1.384(5) . ?
O4 H4 0.80(7) . ?
O4 C17 1.358(6) . ?
O1 C23 1.310(5) . ?
N2 N1 1.366(5) . ?
N2 C1 1.370(5) . ?
N2 C8 1.501(5) . ?
N1 C21 1.307(5) . ?
O3 H3A 0.8501 . ?
O3 H3B 0.8501 . ?
O6 H6 0.87(7) . ?
O6 C12 1.377(6) . ?
N3 N4 1.257(5) . ?
N3 C26 1.421(6) . ?
N4 C28 1.429(6) . ?
O14 H14A 0.8499 . ?
O14 H14B 0.8500 . ?
C9 C8 1.522(6) . ?
C9 C14 1.386(6) . ?
C9 C10 1.393(6) . ?
C20 C8 1.511(6) . ?
C20 C15 1.381(6) . ?
C20 C19 1.388(6) . ?
C7 C8 1.526(6) . ?
C7 C2 1.386(6) . ?
C7 C6 1.373(7) . ?
C1 C2 1.455(7) . ?
C2 C3 1.394(6) . ?
C14 C13 1.389(6) . ?
C15 C16 1.396(6) . ?
C21 H21 0.88(5) . ?
C21 C22 1.430(7) . ?
C22 C27 1.409(6) . ?
C22 C23 1.413(6) . ?
N5 O8 1.210(7) . ?
N5 O7 1.204(7) . ?
N5 C31 1.491(7) . ?
C27 H27 0.96(5) . ?
C27 C26 1.376(7) . ?
C26 C25 1.395(7) . ?
C17 C18 1.396(7) . ?
C17 C16 1.376(7) . ?
C10 H10 0.95(5) . ?
C10 C11 1.370(7) . ?
C19 H19 0.88(5) . ?
C19 C18 1.365(7) . ?
C18 H18 0.82(6) . ?
C23 C24 1.406(7) . ?
C16 H16 0.89(5) . ?
C6 H6A 0.83(5) . ?
C6 C5 1.389(7) . ?
C12 C13 1.378(7) . ?
C12 C11 1.365(7) . ?
C13 H13 0.98(5) . ?
C5 H5 1.01(6) . ?
C5 C4 1.379(7) . ?
O13 H13A 0.8501 . ?
O13 H13B 0.8499 . ?
C4 H4A 1.07(6) . ?
C4 C3 1.372(8) . ?
C11 H11 0.90(5) . ?
C3 H3 0.95(5) . ?
C28 C29 1.374(7) . ?
C28 C33 1.386(8) . ?
C25 H25 0.95(6) . ?
C25 C24 1.369(7) . ?
C29 H29 0.96(6) . ?
C29 C30 1.392(7) . ?
C24 H24 0.81(6) . ?
C31 C30 1.340(8) . ?
C31 C32 1.394(9) . ?
C30 H30 0.91(6) . ?
C33 H33 0.90(6) . ?
C33 C32 1.370(8) . ?
C32 H32 0.93(7) . ?

loop_
_geom_torsion_atom_site_label_1
_geom_torsion_atom_site_label_2
_geom_torsion_atom_site_label_3
_geom_torsion_atom_site_label_4
_geom_torsion
_geom_torsion_site_symmetry_1
_geom_torsion_site_symmetry_2
_geom_torsion_site_symmetry_3
_geom_torsion_site_symmetry_4
_geom_torsion_publ_flag
Cu1 O2 C1 N2 -0.5(5) . . . . ?
Cu1 O2 C1 C2 179.4(4) . . . . ?
Cu1 O1 C23 C22 5.2(7) . . . . ?
Cu1 O1 C23 C24 -177.1(4) . . . . ?
Cu1 N1 C21 C22 0.2(7) . . . . ?
O2 C1 C2 C7 179.2(4) . . . . ?
O2 C1 C2 C3 -1.0(8) . . . . ?
O5 C14 C13 C12 -179.8(5) . . . . ?
O5 C15 C16 C17 -179.0(4) . . . . ?
O4 C17 C18 C19 -179.5(5) . . . . ?
O4 C17 C16 C15 179.3(5) . . . . ?
O1 C23 C24 C25 -177.6(5) . . . . ?
N2 N1 C21 C22 -179.2(4) . . . . ?
N2 C1 C2 C7 -0.9(5) . . . . ?
N2 C1 C2 C3 178.9(4) . . . . ?
N1 Cu1 O1 C23 -3.2(5) . . . . ?
N1 N2 C1 O2 -1.6(6) . . . . ?
N1 N2 C1 C2 178.5(3) . . . . ?
N1 N2 C8 C9 -60.8(5) . . . . ?
N1 N2 C8 C20 63.1(5) . . . . ?
N1 N2 C8 C7 -178.5(4) . . . . ?
N1 C21 C22 C27 -178.7(4) . . . . ?
N1 C21 C22 C23 1.0(7) . . . . ?
O3 Cu1 O1 C23 -172.7(5) . . . . ?
O6 C12 C13 C14 -178.0(5) . . . . ?
O6 C12 C11 C10 176.6(5) . . . . ?
N3 N4 C28 C29 173.3(4) . . . . ?
N3 N4 C28 C33 -7.1(7) . . . . ?
N3 C26 C25 C24 175.9(5) . . . . ?
N4 N3 C26 C27 177.0(4) . . . . ?
N4 N3 C26 C25 -4.0(6) . . . . ?
N4 C28 C29 C30 -178.7(5) . . . . ?
N4 C28 C33 C32 179.3(6) . . . . ?
C9 C14 C13 C12 1.0(8) . . . . ?
C9 C10 C11 C12 2.0(8) . . . . ?
C20 C15 C16 C17 0.4(8) . . . . ?
C20 C19 C18 C17 -0.1(8) . . . . ?
C7 C2 C3 C4 2.3(7) . . . . ?
C7 C6 C5 C4 1.4(8) . . . . ?
C1 N2 N1 Cu1 2.8(4) . . . . ?
C1 N2 N1 C21 -177.7(4) . . . . ?
C1 N2 C8 C9 111.5(4) . . . . ?
C1 N2 C8 C20 -124.7(4) . . . . ?
C1 N2 C8 C7 -6.3(4) . . . . ?
C1 C2 C3 C4 -177.4(5) . . . . ?
C8 N2 N1 Cu1 175.0(3) . . . . ?
C8 N2 N1 C21 -5.5(7) . . . . ?
C8 N2 C1 O2 -175.2(4) . . . . ?
C8 N2 C1 C2 4.9(5) . . . . ?
C8 C9 C14 O5 -3.7(7) . . . . ?
C8 C9 C14 C13 175.4(4) . . . . ?
C8 C9 C10 C11 -176.9(5) . . . . ?
C8 C20 C15 O5 3.4(7) . . . . ?
C8 C20 C15 C16 -175.9(4) . . . . ?
C8 C20 C19 C18 175.8(5) . . . . ?
C8 C7 C2 C1 -3.3(5) . . . . ?
C8 C7 C2 C3 176.9(4) . . . . ?
C8 C7 C6 C5 -178.9(4) . . . . ?
C2 C7 C8 N2 5.6(4) . . . . ?
C2 C7 C8 C9 -110.0(4) . . . . ?
C2 C7 C8 C20 123.9(4) . . . . ?
C2 C7 C6 C5 1.1(7) . . . . ?
C14 O5 C15 C20 4.9(7) . . . . ?
C14 O5 C15 C16 -175.7(4) . . . . ?
C14 C9 C8 N2 135.4(4) . . . . ?
C14 C9 C8 C20 10.7(6) . . . . ?
C14 C9 C8 C7 -116.1(5) . . . . ?
C14 C9 C10 C11 -0.1(7) . . . . ?
C15 O5 C14 C9 -4.7(7) . . . . ?
C15 O5 C14 C13 176.1(4) . . . . ?
C15 C20 C8 N2 -133.8(4) . . . . ?
C15 C20 C8 C9 -10.6(6) . . . . ?
C15 C20 C8 C7 116.4(5) . . . . ?
C15 C20 C19 C18 0.1(8) . . . . ?
C21 C22 C27 C26 179.5(4) . . . . ?
C21 C22 C23 O1 -3.8(8) . . . . ?
C21 C22 C23 C24 178.5(5) . . . . ?
C22 C27 C26 N3 -177.3(4) . . . . ?
C22 C27 C26 C25 3.6(7) . . . . ?
C22 C23 C24 C25 0.3(9) . . . . ?
N5 C31 C30 C29 179.9(5) . . . . ?
N5 C31 C32 C33 -179.4(6) . . . . ?
C27 C22 C23 O1 175.9(5) . . . . ?
C27 C22 C23 C24 -1.8(7) . . . . ?
C27 C26 C25 C24 -5.1(8) . . . . ?
O8 N5 C31 C30 -14.2(9) . . . . ?
O8 N5 C31 C32 166.7(6) . . . . ?
C26 N3 N4 C28 179.5(4) . . . . ?
C26 C25 C24 C23 3.1(9) . . . . ?
C10 C9 C8 N2 -47.9(5) . . . . ?
C10 C9 C8 C20 -172.6(4) . . . . ?
C10 C9 C8 C7 60.6(5) . . . . ?
C10 C9 C14 O5 179.5(4) . . . . ?
C10 C9 C14 C13 -1.4(7) . . . . ?
C19 C20 C8 N2 50.6(6) . . . . ?
C19 C20 C8 C9 173.8(4) . . . . ?
C19 C20 C8 C7 -59.2(6) . . . . ?
C19 C20 C15 O5 179.1(5) . . . . ?
C19 C20 C15 C16 -0.2(7) . . . . ?
C18 C17 C16 C15 -0.4(8) . . . . ?
C23 C22 C27 C26 -0.2(7) . . . . ?
C16 C17 C18 C19 0.2(8) . . . . ?
C6 C7 C8 N2 -174.5(4) . . . . ?
C6 C7 C8 C9 70.0(6) . . . . ?
C6 C7 C8 C20 -56.1(6) . . . . ?
C6 C7 C2 C1 176.8(4) . . . . ?
C6 C7 C2 C3 -3.0(7) . . . . ?
C6 C5 C4 C3 -2.0(8) . . . . ?
C13 C12 C11 C10 -2.4(8) . . . . ?
C5 C4 C3 C2 0.1(8) . . . . ?
C11 C12 C13 C14 0.9(8) . . . . ?
C28 C29 C30 C31 -0.6(9) . . . . ?
C28 C33 C32 C31 -0.5(10) . . . . ?
O7 N5 C31 C30 166.5(7) . . . . ?
O7 N5 C31 C32 -12.5(9) . . . . ?
C29 C28 C33 C32 -1.1(9) . . . . ?
C30 C31 C32 C33 1.6(10) . . . . ?
C33 C28 C29 C30 1.6(9) . . . . ?
C32 C31 C30 C29 -1.1(9) . . . . ?
